data_7133868
loop_
_publ_author_name
'Fan, Zi-Xuan'
'Lian, Kai-Ting'
'Liao, Pei-Yu'
'Ruan, Ze-Yu'
'Ni, Zhao-Ping'
'Tong, Ming-Liang'

_publ_section_title
;
 Synergetic spin crossover and fluorescence in a mononuclear iron(III)
 complex.
;
_journal_issue 90
_journal_name_full 'Chemical communications (Cambridge, England)'
_journal_page_first 13227
_journal_page_last 13230
_journal_paper_doi 10.1039/d4cc05036c
_journal_volume 60
_journal_year 2024
_chemical_formula_moiety 'C24 H16 Fe N4 O4, C2 H7 F N, H2 O'
_chemical_formula_sum 'C26 H25 F Fe N5 O5'
_chemical_formula_weight 562.36
_space_group_crystal_system triclinic
_space_group_IT_number 2
_space_group_name_Hall '-P 1'
_space_group_name_H-M_alt 'P -1'
_atom_sites_solution_hydrogens geom
_atom_sites_solution_primary iterative
_audit_creation_date 2024-09-20
_audit_creation_method
;
Olex2 1.5
(compiled 2024.02.16 svn.r378c4104 for OlexSys, GUI svn.r6928)
;
_audit_update_record
;
2024-09-27 deposited with the CCDC.	2024-10-16 downloaded from the CCDC.
;
_cell_angle_alpha 68.508(2)
_cell_angle_beta 65.942(2)
_cell_angle_gamma 81.917(2)
_cell_formula_units_Z 2
_cell_length_a 10.2719(6)
_cell_length_b 11.2960(7)
_cell_length_c 12.0615(7)
_cell_measurement_reflns_used 9967
_cell_measurement_temperature 120(2)
_cell_measurement_theta_max 27.52
_cell_measurement_theta_min 2.24
_cell_volume 1189.02(13)
_computing_cell_refinement 'SAINT V8.40B'
_computing_data_collection 'APEX4 v2021.4-0'
_computing_data_reduction 'SAINT V8.40B'
_computing_molecular_graphics 'Olex2 1.5 (Dolomanov et al., 2009)'
_computing_publication_material 'Olex2 1.5 (Dolomanov et al., 2009)'
_computing_structure_refinement 'SHELXL 2018/3 (Sheldrick, 2015)'
_computing_structure_solution 'olex2.solve 1.5 (Bourhis et al., 2015)'
_diffrn_ambient_temperature 120.00
_diffrn_detector 'Bruker PHOTON II-70 CMOS detector'
_diffrn_detector_type 'CMOS active pixel sensor detector'
_diffrn_measured_fraction_theta_full 0.998
_diffrn_measured_fraction_theta_max 0.991
_diffrn_measurement_device_type 'Bruker D8 QUEST'
_diffrn_measurement_method '\f and \w scans'
_diffrn_radiation_monochromator 'mirror optics'
_diffrn_radiation_type MoK\a
_diffrn_radiation_wavelength 0.71073
_diffrn_reflns_av_R_equivalents 0.0757
_diffrn_reflns_av_unetI/netI 0.0555
_diffrn_reflns_Laue_measured_fraction_full 0.998
_diffrn_reflns_Laue_measured_fraction_max 0.991
_diffrn_reflns_limit_h_max 13
_diffrn_reflns_limit_h_min -13
_diffrn_reflns_limit_k_max 14
_diffrn_reflns_limit_k_min -14
_diffrn_reflns_limit_l_max 15
_diffrn_reflns_limit_l_min -15
_diffrn_reflns_number 29375
_diffrn_reflns_point_group_measured_fraction_full 0.998
_diffrn_reflns_point_group_measured_fraction_max 0.991
_diffrn_reflns_theta_full 25.242
_diffrn_reflns_theta_max 27.627
_diffrn_reflns_theta_min 1.968
_exptl_absorpt_coefficient_mu 0.692
_exptl_absorpt_correction_T_max 0.7456
_exptl_absorpt_correction_T_min 0.5910
_exptl_absorpt_correction_type multi-scan
_exptl_absorpt_process_details
;
SADABS-2014/5 (Bruker,2014/5) was used for absorption correction.
wR2(int) was 0.1263 before and 0.0776 after correction.
The Ratio of minimum to maximum transmission is 0.7927.
The \l/2 correction factor is Not present.
;
_exptl_crystal_colour black
_exptl_crystal_colour_primary black
_exptl_crystal_density_diffrn 1.571
_exptl_crystal_description BLOCK
_exptl_crystal_F_000 582
_exptl_crystal_size_max 0.117
_exptl_crystal_size_mid 0.104
_exptl_crystal_size_min 0.098
_refine_diff_density_max 0.579
_refine_diff_density_min -0.782
_refine_diff_density_rms 0.082
_refine_ls_extinction_method none
_refine_ls_goodness_of_fit_ref 1.054
_refine_ls_hydrogen_treatment constr
_refine_ls_matrix_type full
_refine_ls_number_parameters 367
_refine_ls_number_reflns 5491
_refine_ls_number_restraints 0
_refine_ls_restrained_S_all 1.054
_refine_ls_R_factor_all 0.0590
_refine_ls_R_factor_gt 0.0407
_refine_ls_shift/su_max 0.001
_refine_ls_shift/su_mean 0.000
_refine_ls_structure_factor_coef Fsqd
_refine_ls_weighting_details 'w=1/[\s^2^(Fo^2^)+(0.0282P)^2^+1.3941P] where P=(Fo^2^+2Fc^2^)/3'
_refine_ls_weighting_scheme calc
_refine_ls_wR_factor_gt 0.0895
_refine_ls_wR_factor_ref 0.0971
_reflns_Friedel_coverage 0.000
_reflns_number_gt 4465
_reflns_number_total 5491
_reflns_threshold_expression 'I > 2\s(I)'
_cod_data_source_file d4cc05036c2.cif
_cod_data_source_block 1_120K
_cod_depositor_comments 'Adding full bibliography for 7133868--7133871.cif.'
_cod_original_cell_volume 1189.02(12)
_cod_database_code 7133868
_shelx_shelxl_version_number 2018/3
_shelx_space_group_comment
;
The symmetry employed for this shelxl refinement is uniquely defined
by the following loop, which should always be used as a source of
symmetry information in preference to the above space-group names.
They are only intended as comments.
;
_shelx_estimated_absorpt_t_max 0.935
_shelx_estimated_absorpt_t_min 0.923
_olex2_refinement_description
;
1.a Riding coordinates:
 O5(H5D,H5E)
1.b Secondary CH2 refined with riding coordinates:
 C25(H25A,H25B), C26(H26A,H26B)
1.c Aromatic/amide H refined with riding coordinates:
 C17(H17), C14(H14), C23(H23), C15(H15), C20(H20), C8(H8), C22(H22), C21(H21),
 C5(H5), C16(H16), C2(H2), C11(H11), C3(H3), C10(H10), C9(H9), C4(H4)
1.d Idealised Me refined as rotating group:
 N5(H5A,H5B,H5C)
;
_olex2_submission_special_instructions 'No special instructions were received'

loop_
_space_group_symop_operation_xyz
'x, y, z'
'-x, -y, -z'

loop_
_atom_site_label
_atom_site_type_symbol
_atom_site_fract_x
_atom_site_fract_y
_atom_site_fract_z
_atom_site_U_iso_or_equiv
_atom_site_adp_type
_atom_site_occupancy
_atom_site_site_symmetry_order
_atom_site_calc_flag
_atom_site_refinement_flags_posn
_atom_site_refinement_flags_adp
_atom_site_refinement_flags_occupancy
_atom_site_disorder_assembly
_atom_site_disorder_group
Fe1 Fe 0.67999(3) 0.37523(3) 0.73343(3) 0.00921(9) Uani 1 1 d . . . . .
O2 O 0.55515(16) 0.45961(14) 0.64560(14) 0.0131(3) Uani 1 1 d . . . . .
O3 O 0.83638(15) 0.44021(13) 0.56549(14) 0.0118(3) Uani 1 1 d . . . . .
O4 O 0.52788(16) 0.31060(14) 0.89000(14) 0.0135(3) Uani 1 1 d . . . . .
O1 O 0.82022(16) 0.31202(14) 0.80463(14) 0.0122(3) Uani 1 1 d . . . . .
F1 F 0.05873(17) 0.05587(14) 0.80430(15) 0.0346(4) Uani 1 1 d . . . . .
O5 O 0.27893(18) 0.35929(17) 0.74358(16) 0.0238(4) Uani 1 1 d . . . . .
H5D H 0.338144 0.418245 0.680563 0.036 Uiso 1 1 d R U . . .
H5E H 0.306934 0.341105 0.806963 0.036 Uiso 1 1 d R U . . .
N3 N 0.68901(18) 0.22807(16) 0.68791(16) 0.0102(4) Uani 1 1 d . . . . .
N4 N 0.60602(19) 0.13183(16) 0.74021(17) 0.0115(4) Uani 1 1 d . . . . .
N5 N 0.1113(2) 0.31802(17) 0.63066(17) 0.0135(4) Uani 1 1 d . . . . .
H5A H 0.117244 0.386680 0.559241 0.034(8) Uiso 1 1 calc R . . . .
H5B H 0.166426 0.331871 0.667732 0.025(7) Uiso 1 1 calc R . . . .
H5C H 0.019038 0.305803 0.688098 0.035(8) Uiso 1 1 calc R . . . .
N2 N 0.65524(18) 0.52414(16) 0.78138(17) 0.0113(4) Uani 1 1 d . . . . .
N1 N 0.67667(19) 0.54125(17) 0.87070(17) 0.0125(4) Uani 1 1 d . . . . .
C24 C 0.4534(2) 0.20905(19) 0.9231(2) 0.0115(4) Uani 1 1 d . . . . .
C7 C 0.5837(2) 0.6215(2) 0.7149(2) 0.0116(4) Uani 1 1 d . . . . .
C1 C 0.8220(2) 0.3420(2) 0.9014(2) 0.0118(4) Uani 1 1 d . . . . .
C6 C 0.7491(2) 0.4477(2) 0.9364(2) 0.0120(4) Uani 1 1 d . . . . .
C13 C 0.8760(2) 0.35339(19) 0.5075(2) 0.0105(4) Uani 1 1 d . . . . .
C18 C 0.8052(2) 0.23447(19) 0.5707(2) 0.0105(4) Uani 1 1 d . . . . .
C17 C 0.8470(2) 0.1362(2) 0.5195(2) 0.0134(4) Uani 1 1 d . . . . .
H17 H 0.799357 0.056050 0.565423 0.018(6) Uiso 1 1 calc R . . . .
C14 C 0.9879(2) 0.3731(2) 0.3864(2) 0.0131(4) Uani 1 1 d . . . . .
H14 H 1.036602 0.452736 0.339955 0.030(8) Uiso 1 1 calc R . . . .
C12 C 0.5345(2) 0.5804(2) 0.6416(2) 0.0130(4) Uani 1 1 d . . . . .
C19 C 0.4886(2) 0.1231(2) 0.8533(2) 0.0114(4) Uani 1 1 d . . . . .
C23 C 0.3265(2) 0.1849(2) 1.0352(2) 0.0145(4) Uani 1 1 d . . . . .
H23 H 0.300067 0.241293 1.082856 0.022(7) Uiso 1 1 calc R . . . .
C15 C 1.0274(2) 0.2764(2) 0.3344(2) 0.0152(4) Uani 1 1 d . . . . .
H15 H 1.102577 0.291222 0.251866 0.021(7) Uiso 1 1 calc R . . . .
C20 C 0.3985(2) 0.0171(2) 0.8999(2) 0.0139(4) Uani 1 1 d . . . . .
H20 H 0.423502 -0.041178 0.854441 0.016(6) Uiso 1 1 calc R . . . .
C8 C 0.5601(2) 0.7450(2) 0.7193(2) 0.0160(5) Uani 1 1 d . . . . .
H8 H 0.590593 0.769831 0.772163 0.023(7) Uiso 1 1 calc R . . . .
C25 C 0.1622(2) 0.2030(2) 0.5929(2) 0.0167(5) Uani 1 1 d . . . . .
H25A H 0.251881 0.224044 0.515040 0.027(7) Uiso 1 1 calc R . . . .
H25B H 0.090347 0.177102 0.570712 0.019(7) Uiso 1 1 calc R . . . .
C22 C 0.2404(2) 0.0821(2) 1.0769(2) 0.0164(5) Uani 1 1 d . . . . .
H22 H 0.155650 0.068480 1.152636 0.017(6) Uiso 1 1 calc R . . . .
C21 C 0.2760(2) -0.0034(2) 1.0089(2) 0.0166(5) Uani 1 1 d . . . . .
H21 H 0.216035 -0.074459 1.038152 0.018(6) Uiso 1 1 calc R . . . .
C5 C 0.7539(2) 0.4695(2) 1.0424(2) 0.0162(5) Uani 1 1 d . . . . .
H5 H 0.702741 0.538929 1.066579 0.028(7) Uiso 1 1 calc R . . . .
C16 C 0.9592(2) 0.1577(2) 0.4006(2) 0.0156(5) Uani 1 1 d . . . . .
H16 H 0.989645 0.091901 0.364317 0.017(6) Uiso 1 1 calc R . . . .
C2 C 0.9041(2) 0.2684(2) 0.9704(2) 0.0166(5) Uani 1 1 d . . . . .
H2 H 0.958563 0.200329 0.945909 0.023(7) Uiso 1 1 calc R . . . .
C11 C 0.4649(2) 0.6677(2) 0.5678(2) 0.0165(5) Uani 1 1 d . . . . .
H11 H 0.431014 0.642729 0.517104 0.021(7) Uiso 1 1 calc R . . . .
C3 C 0.9076(3) 0.2930(2) 1.0734(2) 0.0190(5) Uani 1 1 d . . . . .
H3 H 0.963421 0.240902 1.119007 0.022(7) Uiso 1 1 calc R . . . .
C10 C 0.4458(2) 0.7912(2) 0.5693(2) 0.0194(5) Uani 1 1 d . . . . .
H10 H 0.400434 0.850921 0.517518 0.024(7) Uiso 1 1 calc R . . . .
C9 C 0.4919(3) 0.8300(2) 0.6453(2) 0.0195(5) Uani 1 1 d . . . . .
H9 H 0.476097 0.914665 0.645929 0.027(7) Uiso 1 1 calc R . . . .
C4 C 0.8305(3) 0.3931(2) 1.1114(2) 0.0200(5) Uani 1 1 d . . . . .
H4 H 0.831188 0.407932 1.183775 0.021(7) Uiso 1 1 calc R . . . .
C26 C 0.1875(3) 0.0945(2) 0.6988(2) 0.0195(5) Uani 1 1 d . . . . .
H26A H 0.229947 0.022613 0.667642 0.026(7) Uiso 1 1 calc R . . . .
H26B H 0.255116 0.121127 0.724946 0.031(8) Uiso 1 1 calc R . . . .

loop_
_atom_site_aniso_label
_atom_site_aniso_U_11
_atom_site_aniso_U_22
_atom_site_aniso_U_33
_atom_site_aniso_U_23
_atom_site_aniso_U_13
_atom_site_aniso_U_12
Fe1 0.00908(15) 0.00944(15) 0.01015(16) -0.00490(12) -0.00329(11) -0.00012(11)
O2 0.0129(8) 0.0131(7) 0.0164(8) -0.0076(6) -0.0066(6) 0.0010(6)
O3 0.0124(7) 0.0114(7) 0.0124(7) -0.0062(6) -0.0037(6) 0.0001(6)
O4 0.0130(8) 0.0146(7) 0.0134(7) -0.0079(6) -0.0023(6) -0.0019(6)
O1 0.0140(8) 0.0134(7) 0.0119(7) -0.0067(6) -0.0062(6) 0.0020(6)
F1 0.0336(9) 0.0215(8) 0.0274(8) -0.0009(7) 0.0030(7) -0.0023(6)
O5 0.0223(9) 0.0304(9) 0.0221(9) -0.0062(8) -0.0120(7) -0.0071(7)
N3 0.0095(9) 0.0112(8) 0.0098(8) -0.0033(7) -0.0041(7) 0.0012(7)
N4 0.0121(9) 0.0102(8) 0.0122(9) -0.0037(7) -0.0043(7) -0.0013(7)
N5 0.0143(9) 0.0126(9) 0.0133(9) -0.0031(8) -0.0063(8) 0.0003(7)
N2 0.0088(9) 0.0130(9) 0.0106(9) -0.0044(7) -0.0015(7) -0.0018(7)
N1 0.0124(9) 0.0139(9) 0.0115(9) -0.0053(7) -0.0035(7) -0.0012(7)
C24 0.0113(10) 0.0118(10) 0.0117(10) -0.0031(8) -0.0056(8) 0.0001(8)
C7 0.0095(10) 0.0138(10) 0.0111(10) -0.0044(8) -0.0037(8) 0.0007(8)
C1 0.0118(10) 0.0129(10) 0.0103(10) -0.0034(8) -0.0031(8) -0.0038(8)
C6 0.0110(10) 0.0120(10) 0.0122(10) -0.0042(8) -0.0035(8) -0.0008(8)
C13 0.0103(10) 0.0122(10) 0.0119(10) -0.0050(8) -0.0070(8) 0.0018(8)
C18 0.0097(10) 0.0122(10) 0.0103(10) -0.0046(8) -0.0042(8) 0.0011(8)
C17 0.0138(11) 0.0128(10) 0.0160(11) -0.0064(9) -0.0072(9) 0.0015(8)
C14 0.0120(10) 0.0143(10) 0.0117(10) -0.0034(9) -0.0033(8) -0.0022(8)
C12 0.0095(10) 0.0150(10) 0.0138(10) -0.0069(9) -0.0022(8) 0.0006(8)
C19 0.0109(10) 0.0124(10) 0.0115(10) -0.0043(8) -0.0047(8) 0.0002(8)
C23 0.0141(11) 0.0144(10) 0.0134(10) -0.0057(9) -0.0031(9) 0.0009(8)
C15 0.0138(11) 0.0190(11) 0.0127(10) -0.0072(9) -0.0035(9) 0.0001(9)
C20 0.0164(11) 0.0116(10) 0.0158(11) -0.0057(9) -0.0074(9) 0.0004(8)
C8 0.0172(11) 0.0169(11) 0.0178(11) -0.0099(9) -0.0077(9) 0.0023(9)
C25 0.0184(12) 0.0164(11) 0.0173(11) -0.0090(9) -0.0069(9) 0.0031(9)
C22 0.0118(11) 0.0178(11) 0.0147(11) -0.0040(9) -0.0011(9) -0.0015(9)
C21 0.0161(11) 0.0124(10) 0.0197(11) -0.0034(9) -0.0060(9) -0.0034(9)
C5 0.0196(12) 0.0152(11) 0.0157(11) -0.0080(9) -0.0066(9) 0.0014(9)
C16 0.0165(11) 0.0170(11) 0.0160(11) -0.0113(9) -0.0052(9) 0.0043(9)
C2 0.0171(11) 0.0157(11) 0.0179(11) -0.0064(9) -0.0076(9) 0.0021(9)
C11 0.0163(11) 0.0198(11) 0.0177(11) -0.0089(9) -0.0094(9) 0.0025(9)
C3 0.0220(12) 0.0203(12) 0.0186(12) -0.0060(10) -0.0134(10) 0.0040(9)
C10 0.0186(12) 0.0188(11) 0.0242(12) -0.0073(10) -0.0139(10) 0.0078(9)
C9 0.0203(12) 0.0159(11) 0.0239(12) -0.0099(10) -0.0092(10) 0.0056(9)
C4 0.0251(13) 0.0240(12) 0.0164(11) -0.0107(10) -0.0106(10) 0.0021(10)
C26 0.0167(12) 0.0166(11) 0.0227(12) -0.0054(10) -0.0065(10) 0.0012(9)

loop_
_atom_type_symbol
_atom_type_description
_atom_type_scat_dispersion_real
_atom_type_scat_dispersion_imag
_atom_type_scat_source
C C 0.0033 0.0016 'International Tables Vol C Tables 4.2.6.8 and 6.1.1.4'
H H 0.0000 0.0000 'International Tables Vol C Tables 4.2.6.8 and 6.1.1.4'
F F 0.0171 0.0103 'International Tables Vol C Tables 4.2.6.8 and 6.1.1.4'
Fe Fe 0.3463 0.8444 'International Tables Vol C Tables 4.2.6.8 and 6.1.1.4'
N N 0.0061 0.0033 'International Tables Vol C Tables 4.2.6.8 and 6.1.1.4'
O O 0.0106 0.0060 'International Tables Vol C Tables 4.2.6.8 and 6.1.1.4'

loop_
_geom_angle_atom_site_label_1
_geom_angle_atom_site_label_2
_geom_angle_atom_site_label_3
_geom_angle
_geom_angle_site_symmetry_1
_geom_angle_site_symmetry_3
_geom_angle_publ_flag
O2 Fe1 O3 86.31(6) . . ?
O2 Fe1 N2 84.79(7) . . ?
O4 Fe1 O2 92.25(7) . . ?
O4 Fe1 O3 177.62(6) . . ?
O4 Fe1 O1 94.25(7) . . ?
O4 Fe1 N3 93.14(7) . . ?
O4 Fe1 N2 84.17(7) . . ?
O1 Fe1 O2 171.98(6) . . ?
O1 Fe1 O3 87.34(6) . . ?
O1 Fe1 N3 92.63(7) . . ?
O1 Fe1 N2 91.19(7) . . ?
N3 Fe1 O2 91.70(7) . . ?
N3 Fe1 O3 85.01(7) . . ?
N3 Fe1 N2 175.48(8) . . ?
N2 Fe1 O3 97.58(7) . . ?
C12 O2 Fe1 110.96(13) . . ?
C13 O3 Fe1 110.63(12) . . ?
C24 O4 Fe1 124.31(13) . . ?
C1 O1 Fe1 122.10(13) . . ?
H5D O5 H5E 104.5 . . ?
N4 N3 Fe1 131.50(14) . . ?
N4 N3 C18 116.35(17) . . ?
C18 N3 Fe1 112.02(13) . . ?
N3 N4 C19 118.46(17) . . ?
H5A N5 H5B 109.5 . . ?
H5A N5 H5C 109.5 . . ?
H5B N5 H5C 109.5 . . ?
C25 N5 H5A 109.5 . . ?
C25 N5 H5B 109.5 . . ?
C25 N5 H5C 109.5 . . ?
N1 N2 Fe1 130.50(15) . . ?
N1 N2 C7 117.11(17) . . ?
C7 N2 Fe1 111.77(13) . . ?
N2 N1 C6 118.32(18) . . ?
O4 C24 C19 125.26(19) . . ?
O4 C24 C23 117.20(19) . . ?
C23 C24 C19 117.52(19) . . ?
C12 C7 N2 112.10(18) . . ?
C8 C7 N2 126.01(19) . . ?
C8 C7 C12 121.9(2) . . ?
O1 C1 C6 123.95(19) . . ?
O1 C1 C2 118.68(19) . . ?
C2 C1 C6 117.33(19) . . ?
N1 C6 C1 126.40(19) . . ?
N1 C6 C5 113.68(18) . . ?
C5 C6 C1 119.8(2) . . ?
O3 C13 C18 119.19(18) . . ?
O3 C13 C14 123.19(19) . . ?
C14 C13 C18 117.60(18) . . ?
C13 C18 N3 112.70(18) . . ?
C17 C18 N3 125.03(19) . . ?
C17 C18 C13 122.26(19) . . ?
C18 C17 H17 120.6 . . ?
C16 C17 C18 118.9(2) . . ?
C16 C17 H17 120.6 . . ?
C13 C14 H14 120.0 . . ?
C15 C14 C13 120.1(2) . . ?
C15 C14 H14 120.0 . . ?
O2 C12 C7 119.04(19) . . ?
O2 C12 C11 122.5(2) . . ?
C11 C12 C7 118.49(19) . . ?
N4 C19 C24 126.27(19) . . ?
N4 C19 C20 114.34(18) . . ?
C20 C19 C24 119.39(19) . . ?
C24 C23 H23 119.2 . . ?
C22 C23 C24 121.6(2) . . ?
C22 C23 H23 119.2 . . ?
C14 C15 H15 119.3 . . ?
C14 C15 C16 121.5(2) . . ?
C16 C15 H15 119.3 . . ?
C19 C20 H20 119.2 . . ?
C21 C20 C19 121.6(2) . . ?
C21 C20 H20 119.2 . . ?
C7 C8 H8 120.6 . . ?
C9 C8 C7 118.7(2) . . ?
C9 C8 H8 120.6 . . ?
N5 C25 H25A 109.2 . . ?
N5 C25 H25B 109.2 . . ?
N5 C25 C26 111.89(18) . . ?
H25A C25 H25B 107.9 . . ?
C26 C25 H25A 109.2 . . ?
C26 C25 H25B 109.2 . . ?
C23 C22 H22 119.6 . . ?
C23 C22 C21 120.8(2) . . ?
C21 C22 H22 119.6 . . ?
C20 C21 C22 119.0(2) . . ?
C20 C21 H21 120.5 . . ?
C22 C21 H21 120.5 . . ?
C6 C5 H5 119.2 . . ?
C4 C5 C6 121.6(2) . . ?
C4 C5 H5 119.2 . . ?
C17 C16 C15 119.7(2) . . ?
C17 C16 H16 120.2 . . ?
C15 C16 H16 120.2 . . ?
C1 C2 H2 119.3 . . ?
C3 C2 C1 121.3(2) . . ?
C3 C2 H2 119.3 . . ?
C12 C11 H11 120.3 . . ?
C10 C11 C12 119.4(2) . . ?
C10 C11 H11 120.3 . . ?
C2 C3 H3 119.5 . . ?
C2 C3 C4 121.1(2) . . ?
C4 C3 H3 119.5 . . ?
C11 C10 H10 119.2 . . ?
C11 C10 C9 121.6(2) . . ?
C9 C10 H10 119.2 . . ?
C8 C9 C10 119.9(2) . . ?
C8 C9 H9 120.0 . . ?
C10 C9 H9 120.0 . . ?
C5 C4 C3 118.7(2) . . ?
C5 C4 H4 120.6 . . ?
C3 C4 H4 120.6 . . ?
F1 C26 C25 109.58(19) . . ?
F1 C26 H26A 109.8 . . ?
F1 C26 H26B 109.8 . . ?
C25 C26 H26A 109.8 . . ?
C25 C26 H26B 109.8 . . ?
H26A C26 H26B 108.2 . . ?

loop_
_geom_bond_atom_site_label_1
_geom_bond_atom_site_label_2
_geom_bond_distance
_geom_bond_site_symmetry_2
_geom_bond_publ_flag
Fe1 O2 1.9234(15) . ?
Fe1 O3 1.9523(15) . ?
Fe1 O4 1.8562(15) . ?
Fe1 O1 1.8952(15) . ?
Fe1 N3 1.9124(17) . ?
Fe1 N2 1.9239(17) . ?
O2 C12 1.337(3) . ?
O3 C13 1.332(2) . ?
O4 C24 1.312(3) . ?
O1 C1 1.336(2) . ?
F1 C26 1.394(3) . ?
O5 H5D 0.8702 . ?
O5 H5E 0.8700 . ?
N3 N4 1.275(2) . ?
N3 C18 1.415(3) . ?
N4 C19 1.385(3) . ?
N5 H5A 0.9100 . ?
N5 H5B 0.9100 . ?
N5 H5C 0.9100 . ?
N5 C25 1.489(3) . ?
N2 N1 1.267(2) . ?
N2 C7 1.415(3) . ?
N1 C6 1.394(3) . ?
C24 C19 1.426(3) . ?
C24 C23 1.412(3) . ?
C7 C12 1.409(3) . ?
C7 C8 1.398(3) . ?
C1 C6 1.423(3) . ?
C1 C2 1.402(3) . ?
C6 C5 1.408(3) . ?
C13 C18 1.410(3) . ?
C13 C14 1.404(3) . ?
C18 C17 1.396(3) . ?
C17 H17 0.9500 . ?
C17 C16 1.386(3) . ?
C14 H14 0.9500 . ?
C14 C15 1.385(3) . ?
C12 C11 1.397(3) . ?
C19 C20 1.414(3) . ?
C23 H23 0.9500 . ?
C23 C22 1.372(3) . ?
C15 H15 0.9500 . ?
C15 C16 1.397(3) . ?
C20 H20 0.9500 . ?
C20 C21 1.369(3) . ?
C8 H8 0.9500 . ?
C8 C9 1.379(3) . ?
C25 H25A 0.9900 . ?
C25 H25B 0.9900 . ?
C25 C26 1.495(3) . ?
C22 H22 0.9500 . ?
C22 C21 1.405(3) . ?
C21 H21 0.9500 . ?
C5 H5 0.9500 . ?
C5 C4 1.369(3) . ?
C16 H16 0.9500 . ?
C2 H2 0.9500 . ?
C2 C3 1.383(3) . ?
C11 H11 0.9500 . ?
C11 C10 1.387(3) . ?
C3 H3 0.9500 . ?
C3 C4 1.396(3) . ?
C10 H10 0.9500 . ?
C10 C9 1.401(3) . ?
C9 H9 0.9500 . ?
C4 H4 0.9500 . ?
C26 H26A 0.9900 . ?
C26 H26B 0.9900 . ?

loop_
_geom_hbond_atom_site_label_D
_geom_hbond_atom_site_label_H
_geom_hbond_atom_site_label_A
_geom_hbond_distance_DH
_geom_hbond_distance_HA
_geom_hbond_distance_DA
_geom_hbond_angle_DHA
_geom_hbond_site_symmetry_A
_geom_hbond_publ_flag
O5 H5D O2 0.87 2.18 2.814(2) 129.6 . yes
N5 H5A O3 0.91 1.96 2.826(2) 158.7 2_666 yes
N5 H5B O5 0.91 1.85 2.764(2) 179.7 . yes
N5 H5C O1 0.91 1.96 2.861(2) 169.9 1_455 yes
C2 H2 F1 0.95 2.60 3.487(3) 154.9 1_655 yes
C11 H11 O2 0.95 2.57 3.459(3) 156.2 2_666 yes

loop_
_geom_torsion_atom_site_label_1
_geom_torsion_atom_site_label_2
_geom_torsion_atom_site_label_3
_geom_torsion_atom_site_label_4
_geom_torsion
_geom_torsion_site_symmetry_1
_geom_torsion_site_symmetry_2
_geom_torsion_site_symmetry_3
_geom_torsion_site_symmetry_4
_geom_torsion_publ_flag
Fe1 O2 C12 C7 -9.7(2) . . . . ?
Fe1 O2 C12 C11 170.72(17) . . . . ?
Fe1 O3 C13 C18 -0.2(2) . . . . ?
Fe1 O3 C13 C14 -178.83(16) . . . . ?
Fe1 O4 C24 C19 9.1(3) . . . . ?
Fe1 O4 C24 C23 -169.29(15) . . . . ?
Fe1 O1 C1 C6 -18.3(3) . . . . ?
Fe1 O1 C1 C2 164.08(15) . . . . ?
Fe1 N3 N4 C19 -2.7(3) . . . . ?
Fe1 N3 C18 C13 -7.2(2) . . . . ?
Fe1 N3 C18 C17 173.54(17) . . . . ?
Fe1 N2 N1 C6 10.9(3) . . . . ?
Fe1 N2 C7 C12 6.6(2) . . . . ?
Fe1 N2 C7 C8 -174.07(18) . . . . ?
O2 Fe1 O4 C24 80.86(16) . . . . ?
O2 C12 C11 C10 179.3(2) . . . . ?
O3 Fe1 O1 C1 124.82(15) . . . . ?
O3 C13 C18 N3 5.0(3) . . . . ?
O3 C13 C18 C17 -175.79(19) . . . . ?
O3 C13 C14 C15 177.15(19) . . . . ?
O4 Fe1 O1 C1 -56.96(15) . . . . ?
O4 C24 C19 N4 0.2(3) . . . . ?
O4 C24 C19 C20 -179.90(19) . . . . ?
O4 C24 C23 C22 179.2(2) . . . . ?
O1 Fe1 O4 C24 -103.85(16) . . . . ?
O1 C1 C6 N1 -6.0(3) . . . . ?
O1 C1 C6 C5 178.2(2) . . . . ?
O1 C1 C2 C3 -178.5(2) . . . . ?
N3 Fe1 O4 C24 -10.97(17) . . . . ?
N3 Fe1 O1 C1 -150.31(15) . . . . ?
N3 N4 C19 C24 -3.6(3) . . . . ?
N3 N4 C19 C20 176.50(18) . . . . ?
N3 C18 C17 C16 177.14(19) . . . . ?
N4 N3 C18 C13 169.17(17) . . . . ?
N4 N3 C18 C17 -10.1(3) . . . . ?
N4 C19 C20 C21 -178.4(2) . . . . ?
N5 C25 C26 F1 64.9(2) . . . . ?
N2 Fe1 O4 C24 165.39(17) . . . . ?
N2 Fe1 O1 C1 27.28(15) . . . . ?
N2 N1 C6 C1 10.4(3) . . . . ?
N2 N1 C6 C5 -173.61(19) . . . . ?
N2 C7 C12 O2 2.1(3) . . . . ?
N2 C7 C12 C11 -178.31(18) . . . . ?
N2 C7 C8 C9 178.1(2) . . . . ?
N1 N2 C7 C12 -165.27(18) . . . . ?
N1 N2 C7 C8 14.0(3) . . . . ?
N1 C6 C5 C4 -174.6(2) . . . . ?
C24 C19 C20 C21 1.7(3) . . . . ?
C24 C23 C22 C21 0.0(3) . . . . ?
C7 N2 N1 C6 -178.97(17) . . . . ?
C7 C12 C11 C10 -0.3(3) . . . . ?
C7 C8 C9 C10 0.9(3) . . . . ?
C1 C6 C5 C4 1.7(3) . . . . ?
C1 C2 C3 C4 -0.7(4) . . . . ?
C6 C1 C2 C3 3.7(3) . . . . ?
C6 C5 C4 C3 1.3(4) . . . . ?
C13 C18 C17 C16 -2.0(3) . . . . ?
C13 C14 C15 C16 -0.7(3) . . . . ?
C18 N3 N4 C19 -178.28(17) . . . . ?
C18 C13 C14 C15 -1.5(3) . . . . ?
C18 C17 C16 C15 -0.3(3) . . . . ?
C14 C13 C18 N3 -176.33(18) . . . . ?
C14 C13 C18 C17 2.9(3) . . . . ?
C14 C15 C16 C17 1.7(3) . . . . ?
C12 C7 C8 C9 -2.7(3) . . . . ?
C12 C11 C10 C9 -1.4(4) . . . . ?
C19 C24 C23 C22 0.7(3) . . . . ?
C19 C20 C21 C22 -0.9(3) . . . . ?
C23 C24 C19 N4 178.5(2) . . . . ?
C23 C24 C19 C20 -1.5(3) . . . . ?
C23 C22 C21 C20 0.0(3) . . . . ?
C8 C7 C12 O2 -177.24(19) . . . . ?
C8 C7 C12 C11 2.4(3) . . . . ?
C2 C1 C6 N1 171.6(2) . . . . ?
C2 C1 C6 C5 -4.2(3) . . . . ?
C2 C3 C4 C5 -1.8(4) . . . . ?
C11 C10 C9 C8 1.1(4) . . . . ?
